data_4118296
loop_
_publ_author_name
'Sven O. Sylvester'
'Jacqueline M. Cole'
'Paul G. Waddell'

_publ_section_title
;
 Photoconversion Bonding Mechanism in Ruthenium Sulfur Dioxide Linkage
 Photoisomers Revealed by in Situ Diffraction
;
_journal_name_full 'Journal of the American Chemical Society'
_journal_page_first 11860
_journal_page_last 11863
_journal_paper_doi 10.1021/ja303943q
_journal_volume 134
_journal_year 2012
_chemical_formula_moiety 'C5 H19 Cl2 N5 O3 Ru1 S1'
_chemical_formula_sum 'C5 H19 Cl2 N5 O3 Ru S'
_chemical_formula_weight 401.28
_chemical_name_systematic
;
 ?
;
_space_group_IT_number 62
_symmetry_cell_setting orthorhombic
_symmetry_space_group_name_Hall '-P 2n 2ac'
_symmetry_space_group_name_H-M 'P c m n'
_atom_sites_solution_hydrogens geom
_atom_sites_solution_primary direct
_atom_sites_solution_secondary difmap
_audit_creation_date 2012-04-22T15:40:45-00:00
_audit_creation_method 'WinGX routine CIF_UPDATE'
_cell_angle_alpha 90
_cell_angle_beta 90
_cell_angle_gamma 90
_cell_formula_units_Z 4
_cell_length_a 9.803(9)
_cell_length_b 7.029(6)
_cell_length_c 21.595(19)
_cell_measurement_reflns_used 5641
_cell_measurement_temperature 120(2)
_cell_measurement_theta_max 32.8
_cell_measurement_theta_min 1.9
_cell_volume 1488(2)
_computing_cell_refinement
;
        CrystalClear-SM Expert 2.0 r4 (Rigaku, 2009)
;
_computing_data_collection
;
        CrystalClear-SM Expert 2.0 r4 (Rigaku, 2009)
;
_computing_data_reduction
;
        CrystalClear-SM Expert 2.0 r4 (Rigaku, 2009)
;
_computing_molecular_graphics 'Ortep-3 for Windows (Farrugia, 1997)'
_computing_publication_material 'WinGX publication routines (Farrugia, 1999)'
_computing_structure_refinement 'SHELXL-97 (Sheldrick, 2008)'
_diffrn_ambient_temperature 120(2)
_diffrn_detector_area_resol_mean 28.5714
_diffrn_measured_fraction_theta_full 0.979
_diffrn_measured_fraction_theta_max 0.905
_diffrn_measurement_device_type
;
        Rigaku Saturn724+ (2x2 bin mode)
;
_diffrn_measurement_method 'profile data from \w-scans'
_diffrn_radiation_monochromator graphite
_diffrn_radiation_type MoK\a
_diffrn_radiation_wavelength 0.71073
_diffrn_reflns_av_R_equivalents 0.1523
_diffrn_reflns_av_unetI/netI 0.1605
_diffrn_reflns_limit_h_max 14
_diffrn_reflns_limit_h_min -6
_diffrn_reflns_limit_k_max 9
_diffrn_reflns_limit_k_min -6
_diffrn_reflns_limit_l_max 32
_diffrn_reflns_limit_l_min -32
_diffrn_reflns_number 7002
_diffrn_reflns_theta_full 27.5
_diffrn_reflns_theta_max 32.88
_diffrn_reflns_theta_min 2.81
_diffrn_source 'Sealed Tube'
_exptl_absorpt_coefficient_mu 1.557
_exptl_absorpt_correction_T_max 1
_exptl_absorpt_correction_T_min 0.517
_exptl_absorpt_correction_type multi-scan
_exptl_crystal_colour Colorless
_exptl_crystal_density_diffrn 1.791
_exptl_crystal_description Prism
_exptl_crystal_F_000 808
_exptl_crystal_size_max 0.2
_exptl_crystal_size_mid 0.2
_exptl_crystal_size_min 0.2
_refine_diff_density_max 1.417
_refine_diff_density_min -1.938
_refine_diff_density_rms 0.193
_refine_ls_extinction_method none
_refine_ls_goodness_of_fit_ref 0.786
_refine_ls_hydrogen_treatment constr
_refine_ls_matrix_type full
_refine_ls_number_parameters 113
_refine_ls_number_reflns 2688
_refine_ls_number_restraints 7
_refine_ls_restrained_S_all 0.785
_refine_ls_R_factor_all 0.1375
_refine_ls_R_factor_gt 0.0739
_refine_ls_shift/su_max 0.678
_refine_ls_shift/su_mean 0.028
_refine_ls_structure_factor_coef Fsqd
_refine_ls_weighting_details 'calc w=1/[\s^2^(Fo^2^)+(0.0614P)^2^+0.0000P] where P=(Fo^2^+2Fc^2^)/3'
_refine_ls_weighting_scheme calc
_refine_ls_wR_factor_ref 0.188
_reflns_number_gt 876
_reflns_number_total 2688
_reflns_threshold_expression >2\s(I)
_cod_data_source_file ja303943q_si_001_3.cif
_cod_data_source_block pyr-1b-120k-run-2
_cod_database_code 4118296

loop_
_symmetry_equiv_pos_as_xyz
'x, y, z'
'-x+1/2, -y+1/2, z+1/2'
'x+1/2, -y, -z+1/2'
'-x, y+1/2, -z'
'-x, -y, -z'
'x-1/2, y-1/2, -z-1/2'
'-x-1/2, y, z-1/2'
'x, -y-1/2, z'

loop_
_atom_site_label
_atom_site_fract_x
_atom_site_fract_y
_atom_site_fract_z
_atom_site_U_iso_or_equiv
_atom_site_adp_type
_atom_site_calc_flag
_atom_site_refinement_flags
_atom_site_occupancy
_atom_site_disorder_assembly
_atom_site_disorder_group
_atom_site_type_symbol
Ru1 0.21000(8) 0.25 0.91422(3) 0.0504(3) Uani d S 1 . . Ru
Cl2 0.2223(2) -0.25 1.02911(11) 0.0524(6) Uani d S 1 . . Cl
Cl1 0.1524(2) -0.25 0.80275(10) 0.0490(5) Uani d S 1 . . Cl
O3 0.4038(5) -0.25 1.1519(3) 0.0582(17) Uani d S 1 . . O
C5 0.0473(8) 0.25 0.7975(5) 0.055(2) Uani d S 1 . . C
H5 -0.0258 0.25 0.8264 0.066 Uiso calc SR 1 A . H
N1 0.0620(5) 0.4721(6) 0.9221(2) 0.0543(14) Uani d . 1 A . n
H1A -0.0223 0.4202 0.9269 0.081 Uiso calc R 1 . . H
H1B 0.0634 0.5447 0.8872 0.081 Uiso calc R 1 . . H
H1C 0.082 0.546 0.9555 0.081 Uiso calc R 1 . . H
N3 0.1754(6) 0.25 0.8188(3) 0.0448(17) Uani d S 1 A . n
N2 0.3547(5) 0.4726(6) 0.8996(2) 0.0527(13) Uani d . 1 A . n
H2A 0.3629 0.5429 0.9348 0.079 Uiso calc R 1 . . H
H2B 0.3259 0.5485 0.8681 0.079 Uiso calc R 1 . . H
H2C 0.4371 0.4212 0.8898 0.079 Uiso calc R 1 . . H
C3 0.1236(11) 0.25 0.6932(5) 0.069(3) Uani d S 1 . . C
H3 0.1066 0.25 0.6499 0.082 Uiso calc SR 1 A . H
C4 0.0171(10) 0.25 0.7339(5) 0.074(3) Uani d S 1 A . C
H4 -0.0746 0.25 0.7197 0.089 Uiso calc SR 1 . . H
C2 0.2558(9) 0.25 0.7149(4) 0.060(3) Uani d S 1 A . C
H2 0.3302 0.25 0.6867 0.072 Uiso calc SR 1 . . H
C1 0.2791(9) 0.25 0.7772(4) 0.047(2) Uani d S 1 . . C
H1 0.3705 0.25 0.7918 0.056 Uiso calc SR 1 A . H
O2 0.420(4) 0.25 1.0348(16) 0.049(7) Uiso d SPU 0.445(11) A 1 O
S1 0.2720(7) 0.25 1.0114(3) 0.048(2) Uiso d SP 0.445(11) A 1 S
O1 0.1681(16) 0.25 1.0611(8) 0.057(3) Uiso d SPU 0.445(11) A 1 O
O1A 0.185(4) 0.25 1.0019(15) 0.058(3) Uiso d SPU 0.327(10) A 2 O
S1A 0.2905(8) 0.25 1.0516(4) 0.051(3) Uiso d SP 0.327(10) A 2 S
O2A 0.432(5) 0.25 1.028(2) 0.048(8) Uiso d SPU 0.327(10) A 2 O
S1B 0.3393(16) 0.170(2) 1.0139(7) 0.041(4) Uiso d P 0.114(5) . 3 S
O2B 0.432(4) 0.157(5) 1.0312(17) 0.032(7) Uiso d PU 0.114(5) . 3 O
O1B 0.178(7) 0.25 1.014(2) 0.058(3) Uiso d SPU 0.227(10) . 3 O

loop_
_atom_site_aniso_label
_atom_site_aniso_U_11
_atom_site_aniso_U_22
_atom_site_aniso_U_33
_atom_site_aniso_U_12
_atom_site_aniso_U_13
_atom_site_aniso_U_23
Ru1 0.0481(4) 0.0603(5) 0.0429(5) 0 0.0135(3) 0
Cl2 0.0386(11) 0.0785(15) 0.0400(12) 0 -0.0001(9) 0
Cl1 0.0402(11) 0.0635(13) 0.0432(12) 0 0.0017(9) 0
O3 0.037(3) 0.083(4) 0.055(4) 0 -0.002(3) 0
C5 0.029(4) 0.057(5) 0.080(8) 0 0.001(5) 0
N1 0.044(3) 0.060(3) 0.060(4) 0.003(3) 0.022(3) 0.003(3)
N3 0.027(3) 0.058(4) 0.049(5) 0 0.001(3) 0
N2 0.049(3) 0.064(3) 0.045(3) -0.009(3) 0.003(3) -0.007(3)
C3 0.075(7) 0.085(7) 0.046(6) 0 -0.025(6) 0
C4 0.045(6) 0.097(7) 0.079(9) 0 -0.025(6) 0
C2 0.050(6) 0.088(7) 0.041(6) 0 -0.001(4) 0
C1 0.036(5) 0.051(5) 0.053(6) 0 -0.007(4) 0

loop_
_atom_type_symbol
_atom_type_description
_atom_type_scat_dispersion_real
_atom_type_scat_dispersion_imag
_atom_type_scat_source
C C 0.0033 0.0016 'International Tables Vol C Tables 4.2.6.8 and 6.1.1.4'
H H 0 0 'International Tables Vol C Tables 4.2.6.8 and 6.1.1.4'
Cl Cl 0.1484 0.1585 'International Tables Vol C Tables 4.2.6.8 and 6.1.1.4'
N N 0.0061 0.0033 'International Tables Vol C Tables 4.2.6.8 and 6.1.1.4'
O O 0.0106 0.006 'International Tables Vol C Tables 4.2.6.8 and 6.1.1.4'
Ru Ru -1.2594 0.8363 'International Tables Vol C Tables 4.2.6.8 and 6.1.1.4'
S S 0.1246 0.1234 'International Tables Vol C Tables 4.2.6.8 and 6.1.1.4'

loop_
_geom_angle_atom_site_label_1
_geom_angle_atom_site_label_2
_geom_angle_atom_site_label_3
_geom_angle
_geom_angle_site_symmetry_1
_geom_angle_site_symmetry_3
O1A Ru1 N3 163.2(13) . .
O1A Ru1 N2 103.5(9) . .
N3 Ru1 N2 87.84(17) . .
O1A Ru1 N2 103.5(9) . 8_565
N3 Ru1 N2 87.84(17) . 8_565
N2 Ru1 N2 94.2(3) . 8_565
O1A Ru1 N1 80.4(9) . 8_565
N3 Ru1 N1 88.19(17) . 8_565
N2 Ru1 N1 176.02(18) . 8_565
N2 Ru1 N1 85.8(2) 8_565 8_565
O1A Ru1 N1 80.4(9) . .
N3 Ru1 N1 88.19(17) . .
N2 Ru1 N1 85.8(2) . .
N2 Ru1 N1 176.02(18) 8_565 .
N1 Ru1 N1 93.8(3) 8_565 .
O1A Ru1 O1B 1(3) . .
N3 Ru1 O1B 162.5(17) . .
N2 Ru1 O1B 103.9(11) . .
N2 Ru1 O1B 103.9(11) 8_565 .
N1 Ru1 O1B 79.9(12) 8_565 .
N1 Ru1 O1B 79.9(11) . .
O1A Ru1 S1 23.6(13) . .
N3 Ru1 S1 173.2(2) . .
N2 Ru1 S1 87.53(17) . .
N2 Ru1 S1 87.53(17) 8_565 .
N1 Ru1 S1 96.45(17) 8_565 .
N1 Ru1 S1 96.45(17) . .
O1B Ru1 S1 24.3(17) . .
O1A Ru1 S1B 39.7(13) . 8_565
N3 Ru1 S1B 155.5(4) . 8_565
N2 Ru1 S1B 68.6(4) . 8_565
N2 Ru1 S1B 87.4(3) 8_565 8_565
N1 Ru1 S1B 115.4(4) 8_565 8_565
N1 Ru1 S1B 96.3(3) . 8_565
O1B Ru1 S1B 40.4(17) . 8_565
S1 Ru1 S1B 19.0(3) . 8_565
O1A Ru1 S1B 39.7(13) . .
N3 Ru1 S1B 155.5(4) . .
N2 Ru1 S1B 87.4(3) . .
N2 Ru1 S1B 68.6(4) 8_565 .
N1 Ru1 S1B 96.3(3) 8_565 .
N1 Ru1 S1B 115.4(4) . .
O1B Ru1 S1B 40.4(16) . .
S1 Ru1 S1B 19.0(3) . .
S1B Ru1 S1B 25.3(6) 8_565 .
N3 C5 C4 122.2(9) . .
N3 C5 H5 118.9 . .
C4 C5 H5 118.9 . .
Ru1 N1 H1A 109.5 . .
Ru1 N1 H1B 109.5 . .
H1A N1 H1B 109.5 . .
Ru1 N1 H1C 109.5 . .
H1A N1 H1C 109.5 . .
H1B N1 H1C 109.5 . .
C5 N3 C1 118.4(8) . .
C5 N3 Ru1 119.4(6) . .
C1 N3 Ru1 122.2(6) . .
Ru1 N2 H2A 109.5 . .
Ru1 N2 H2B 109.5 . .
H2A N2 H2B 109.5 . .
Ru1 N2 H2C 109.5 . .
H2A N2 H2C 109.5 . .
H2B N2 H2C 109.5 . .
C4 C3 C2 120.0(9) . .
C4 C3 H3 120 . .
C2 C3 H3 120 . .
C3 C4 C5 118.0(9) . .
C3 C4 H4 121 . .
C5 C4 H4 121 . .
C1 C2 C3 119.5(9) . .
C1 C2 H2 120.2 . .
C3 C2 H2 120.2 . .
N3 C1 C2 121.9(8) . .
N3 C1 H1 119.1 . .
C2 C1 H1 119.1 . .
O1 S1 O2 114.3(15) . .
O1 S1 Ru1 120.3(8) . .
O2 S1 Ru1 125.3(13) . .
S1A O1A Ru1 128(3) . .
O2A S1A O1A 114(3) . .
O2B S1B S1B 95(2) . 8_565
O2B S1B O2B 56(3) . 8_565
S1B S1B O2B 39.1(14) 8_565 8_565
O2B S1B O1B 154(3) . .
S1B S1B O1B 70.4(9) 8_565 .
O2B S1B O1B 106.8(17) 8_565 .
O2B S1B Ru1 143(2) . .
S1B S1B Ru1 77.4(3) 8_565 .
O2B S1B Ru1 108.7(14) 8_565 .
O1B S1B Ru1 57(2) . .
S1B O2B O2B 85(2) . 8_565
S1B O2B S1B 45.7(18) . 8_565
O2B O2B S1B 39.1(14) 8_565 8_565
S1B O1B S1B 39.1(18) 8_565 .
S1B O1B Ru1 82(2) 8_565 .
S1B O1B Ru1 82(2) . .

loop_
_geom_bond_atom_site_label_1
_geom_bond_atom_site_label_2
_geom_bond_site_symmetry_2
_geom_bond_distance
Ru1 O1A . 1.91(3)
Ru1 N3 . 2.088(7)
Ru1 N2 . 2.136(5)
Ru1 N2 8_565 2.136(5)
Ru1 N1 8_565 2.138(5)
Ru1 N1 . 2.138(5)
Ru1 O1B . 2.18(5)
Ru1 S1 . 2.185(7)
Ru1 S1B 8_565 2.561(16)
Ru1 S1B . 2.561(16)
C5 N3 . 1.337(10)
C5 C4 . 1.406(13)
C5 H5 . 0.95
N1 H1A . 0.91
N1 H1B . 0.91
N1 H1C . 0.91
N3 C1 . 1.357(10)
N2 H2A . 0.91
N2 H2B . 0.91
N2 H2C . 0.91
C3 C4 . 1.365(13)
C3 C2 . 1.378(12)
C3 H3 . 0.95
C4 H4 . 0.95
C2 C1 . 1.364(12)
C2 H2 . 0.95
C1 H1 . 0.95
O2 S1 . 1.54(4)
S1 O1 . 1.479(18)
O1A S1A . 1.49(4)
S1A O2A . 1.48(5)
S1B O2B . 0.99(4)
S1B S1B 8_565 1.12(3)
S1B O2B 8_565 1.56(3)
S1B O1B . 1.67(6)
O2B O2B 8_565 1.30(6)
O2B S1B 8_565 1.56(3)
O1B S1B 8_565 1.67(6)

loop_
_geom_torsion_atom_site_label_1
_geom_torsion_atom_site_label_2
_geom_torsion_atom_site_label_3
_geom_torsion_atom_site_label_4
_geom_torsion
_geom_torsion_site_symmetry_1
_geom_torsion_site_symmetry_4
C4 C5 N3 C1 0.000(4) . .
C4 C5 N3 Ru1 180.000(3) . .
O1A Ru1 N3 C5 0.000(5) . .
N2 Ru1 N3 C5 -132.84(14) . .
N2 Ru1 N3 C5 132.84(13) 8_565 .
N1 Ru1 N3 C5 46.94(13) 8_565 .
N1 Ru1 N3 C5 -46.94(13) . .
O1B Ru1 N3 C5 0.000(5) . .
S1 Ru1 N3 C5 180.000(9) . .
S1B Ru1 N3 C5 -148.2(7) 8_565 .
S1B Ru1 N3 C5 148.2(7) . .
O1A Ru1 N3 C1 180.000(4) . .
N2 Ru1 N3 C1 47.16(13) . .
N2 Ru1 N3 C1 -47.16(13) 8_565 .
N1 Ru1 N3 C1 -133.06(13) 8_565 .
N1 Ru1 N3 C1 133.06(13) . .
O1B Ru1 N3 C1 180.000(4) . .
S1 Ru1 N3 C1 0.000(11) . .
S1B Ru1 N3 C1 31.8(7) 8_565 .
S1B Ru1 N3 C1 -31.8(7) . .
C2 C3 C4 C5 0.000(4) . .
N3 C5 C4 C3 0.000(5) . .
C4 C3 C2 C1 0.000(4) . .
C5 N3 C1 C2 0.000(4) . .
Ru1 N3 C1 C2 180.000(3) . .
C3 C2 C1 N3 0.000(4) . .
O1A Ru1 S1 O1 0.000(7) . .
N3 Ru1 S1 O1 180.000(14) . .
N2 Ru1 S1 O1 132.83(13) . .
N2 Ru1 S1 O1 -132.83(13) 8_565 .
N1 Ru1 S1 O1 -47.30(13) 8_565 .
N1 Ru1 S1 O1 47.30(13) . .
O1B Ru1 S1 O1 0.000(7) . .
S1B Ru1 S1 O1 137.8(10) 8_565 .
S1B Ru1 S1 O1 -137.8(10) . .
O1A Ru1 S1 O2 180.000(14) . .
N3 Ru1 S1 O2 0.000(19) . .
N2 Ru1 S1 O2 -47.17(13) . .
N2 Ru1 S1 O2 47.17(13) 8_565 .
N1 Ru1 S1 O2 132.70(13) 8_565 .
N1 Ru1 S1 O2 -132.70(13) . .
O1B Ru1 S1 O2 180.000(15) . .
S1B Ru1 S1 O2 -42.2(10) 8_565 .
S1B Ru1 S1 O2 42.2(10) . .
N3 Ru1 O1A S1A 180.00(3) . .
N2 Ru1 O1A S1A -48.9(3) . .
N2 Ru1 O1A S1A 48.9(3) 8_565 .
N1 Ru1 O1A S1A 132.2(2) 8_565 .
N1 Ru1 O1A S1A -132.2(2) . .
O1B Ru1 O1A S1A 180.0(10) . .
S1 Ru1 O1A S1A 0.000(17) . .
S1B Ru1 O1A S1A -20.0(7) 8_565 .
S1B Ru1 O1A S1A 20.0(7) . .
Ru1 O1A S1A O2A 0.00(2) . .
O1A Ru1 S1B O2B -156(4) . .
N3 Ru1 S1B O2B 37(4) . .
N2 Ru1 S1B O2B -42(4) . .
N2 Ru1 S1B O2B 54(4) 8_565 .
N1 Ru1 S1B O2B 137(4) 8_565 .
N1 Ru1 S1B O2B -126(4) . .
O1B Ru1 S1B O2B -157(4) . .
S1 Ru1 S1B O2B -132(4) . .
S1B Ru1 S1B O2B -82(4) 8_565 .
O1A Ru1 S1B S1B -74.3(8) . 8_565
N3 Ru1 S1B S1B 119.5(7) . 8_565
N2 Ru1 S1B S1B 40.39(16) . 8_565
N2 Ru1 S1B S1B 135.94(16) 8_565 8_565
N1 Ru1 S1B S1B -141.04(17) 8_565 8_565
N1 Ru1 S1B S1B -43.77(17) . 8_565
O1B Ru1 S1B S1B -74.7(10) . 8_565
S1 Ru1 S1B S1B -49.4(10) . 8_565
O1A Ru1 S1B O2B -98.0(18) . 8_565
N3 Ru1 S1B O2B 95.8(17) . 8_565
N2 Ru1 S1B O2B 16.7(16) . 8_565
N2 Ru1 S1B O2B 112.2(17) 8_565 8_565
N1 Ru1 S1B O2B -164.7(16) 8_565 8_565
N1 Ru1 S1B O2B -67.5(17) . 8_565
O1B Ru1 S1B O2B -98.4(19) . 8_565
S1 Ru1 S1B O2B -73.1(17) . 8_565
S1B Ru1 S1B O2B -23.7(16) 8_565 8_565
O1A Ru1 S1B O1B 0.4(16) . .
N3 Ru1 S1B O1B -165.8(10) . .
N2 Ru1 S1B O1B 115.1(10) . .
N2 Ru1 S1B O1B -149.3(10) 8_565 .
N1 Ru1 S1B O1B -66.3(10) 8_565 .
N1 Ru1 S1B O1B 30.9(10) . .
S1 Ru1 S1B O1B 25.3(11) . .
S1B Ru1 S1B O1B 74.7(10) 8_565 .
S1B S1B O2B O2B 0.000(8) 8_565 8_565
O1B S1B O2B O2B -55(6) . 8_565
Ru1 S1B O2B O2B 76(3) . 8_565
O2B S1B O2B S1B 0.000(18) 8_565 8_565
O1B S1B O2B S1B -55(6) . 8_565
Ru1 S1B O2B S1B 76(3) . 8_565
O2B S1B O1B S1B 60(6) . 8_565
O2B S1B O1B S1B 14(2) 8_565 8_565
Ru1 S1B O1B S1B -87.2(8) . 8_565
O2B S1B O1B Ru1 147(6) . .
S1B S1B O1B Ru1 87.2(8) 8_565 .
O2B S1B O1B Ru1 101.7(18) 8_565 .
O1A Ru1 O1B S1B 20(2) . 8_565
N3 Ru1 O1B S1B -160.3(9) . 8_565
N2 Ru1 O1B S1B -29.3(11) . 8_565
N2 Ru1 O1B S1B 68.7(6) 8_565 8_565
N1 Ru1 O1B S1B 151.9(10) 8_565 8_565
N1 Ru1 O1B S1B -112.4(7) . 8_565
S1 Ru1 O1B S1B 19.7(9) . 8_565
S1B Ru1 O1B S1B 39.5(17) . 8_565
O1A Ru1 O1B S1B -19.7(18) . .
N3 Ru1 O1B S1B 160.3(9) . .
N2 Ru1 O1B S1B -68.7(6) . .
N2 Ru1 O1B S1B 29.3(11) 8_565 .
N1 Ru1 O1B S1B 112.4(7) 8_565 .
N1 Ru1 O1B S1B -151.9(10) . .
S1 Ru1 O1B S1B -19.7(9) . .
S1B Ru1 O1B S1B -39.5(17) 8_565 .
